data_7020829
loop_
_publ_author_name
'Dey, Rajdip'
'Bhattacharya, Biswajit'
'Colacio, Enrique'
'Ghoshal, Debajyoti'

_publ_section_title
;
 Fabrication of metal-organic hybrid architectures using bridging diphenyl
 phosphate: Syntheses, characterization, magnetic properties and the
 effect of weak interactions on their crystal packing.
;
_journal_issue 6
_journal_name_full 'Dalton transactions (Cambridge, England : 2003)'
_journal_page_first 2094
_journal_page_last 2106
_journal_paper_doi 10.1039/c2dt32057f
_journal_volume 42
_journal_year 2013
_chemical_formula_sum 'C34 H28 N2 O8 P2 Pb'
_chemical_formula_weight 861.71
_chemical_name_systematic
;
?
;
_space_group_IT_number 2
_symmetry_cell_setting triclinic
_symmetry_space_group_name_Hall '-P 1'
_symmetry_space_group_name_H-M 'P -1'
_atom_sites_solution_hydrogens geom
_atom_sites_solution_primary direct
_atom_sites_solution_secondary difmap
_audit_creation_method SHELXL-97
_cell_angle_alpha 76.321(5)
_cell_angle_beta 87.150(5)
_cell_angle_gamma 87.484(5)
_cell_formula_units_Z 2
_cell_length_a 10.233(5)
_cell_length_b 12.492(5)
_cell_length_c 13.480(5)
_cell_measurement_reflns_used 250
_cell_measurement_temperature 298
_cell_measurement_theta_max 27.5
_cell_measurement_theta_min 1.6
_cell_volume 1671.3(12)
_computing_cell_refinement 'SMART APEX II'
_computing_data_collection 'SMART APEX II (Bruker,2010)'
_computing_data_reduction 'SAINT (Bruker,2000)'
_computing_molecular_graphics 'Ortep-3v2 for windows (Farrugia, 1997)'
_computing_publication_material 'PLATON (Spek, 2008)'
_computing_structure_refinement 'SHELXL-97 (Sheldrick, 2008)'
_computing_structure_solution 'SHELXS-97 (Sheldrick, 2008)'
_diffrn_ambient_temperature 298
_diffrn_measured_fraction_theta_full 0.984
_diffrn_measured_fraction_theta_max 0.984
_diffrn_measurement_device_type 'CCD area detector'
_diffrn_measurement_method 'phi and omega scans'
_diffrn_radiation_monochromator graphite
_diffrn_radiation_source 'fine-focus sealed tube'
_diffrn_radiation_type MoK\a
_diffrn_radiation_wavelength 0.71073
_diffrn_reflns_av_R_equivalents 0.0554
_diffrn_reflns_av_sigmaI/netI 0.0824
_diffrn_reflns_limit_h_max 13
_diffrn_reflns_limit_h_min -12
_diffrn_reflns_limit_k_max 16
_diffrn_reflns_limit_k_min -14
_diffrn_reflns_limit_l_max 17
_diffrn_reflns_limit_l_min -17
_diffrn_reflns_number 26277
_diffrn_reflns_theta_full 27.52
_diffrn_reflns_theta_max 27.52
_diffrn_reflns_theta_min 1.56
_exptl_absorpt_coefficient_mu 5.197
_exptl_absorpt_correction_T_max 0.8864
_exptl_absorpt_correction_T_min 0.8271
_exptl_absorpt_correction_type numerical
_exptl_absorpt_process_details
;
'XPREP' - A PROGRAM DATA PREPARATION & RECIPROCAL
SPACE EXPLORATION,
Bruker Analytical X-ray Systems, 1997
;
_exptl_crystal_colour colourless
_exptl_crystal_density_diffrn 1.712
_exptl_crystal_density_method 'not measured'
_exptl_crystal_description block
_exptl_crystal_F_000 844
_exptl_crystal_size_max 0.25
_exptl_crystal_size_mid 0.10
_exptl_crystal_size_min 0.10
_refine_diff_density_max 8.141
_refine_diff_density_min -2.457
_refine_diff_density_rms 0.312
_refine_ls_extinction_method none
_refine_ls_goodness_of_fit_ref 1.036
_refine_ls_hydrogen_treatment noref
_refine_ls_matrix_type full
_refine_ls_number_parameters 424
_refine_ls_number_reflns 7587
_refine_ls_number_restraints 0
_refine_ls_restrained_S_all 1.036
_refine_ls_R_factor_all 0.0943
_refine_ls_R_factor_gt 0.0722
_refine_ls_shift/su_max 0.000
_refine_ls_shift/su_mean 0.000
_refine_ls_structure_factor_coef Fsqd
_refine_ls_weighting_details 'calc w=1/[\s^2^(Fo^2^)+(0.1244P)^2^+0.0000P] where P=(Fo^2^+2Fc^2^)/3'
_refine_ls_weighting_scheme calc
_refine_ls_wR_factor_gt 0.1803
_refine_ls_wR_factor_ref 0.1932
_reflns_number_gt 5772
_reflns_number_total 7587
_reflns_threshold_expression >2\s(I)
_cod_data_source_file c2dt32057f.txt
_cod_data_source_block complex8
_cod_depositor_comments
;
The following automatic conversions were performed:

'_symmetry_cell_setting' value 'Triclinic' changed to 'triclinic'
according to /home/saulius/struct/CIF-dictionaries/cif_core.dic
dictionary named 'cif_core.dic' version 2.4.2 from
2011-04-26.

'_exptl_absorpt_correction_type' value 'Numerical'
changed to 'numerical' according to
/home/saulius/struct/CIF-dictionaries/cif_core.dic dictionary named
'cif_core.dic' version 2.4.2 from 2011-04-26.

Automatic conversion script
Id: cif_fix_values 1891 2012-01-12 08:04:46Z andrius 
;
_cod_original_sg_symbol_H-M P-1
_cod_database_code 7020829

loop_
_symmetry_equiv_pos_as_xyz
'x, y, z'
'-x, -y, -z'

loop_
_atom_site_label
_atom_site_type_symbol
_atom_site_fract_x
_atom_site_fract_y
_atom_site_fract_z
_atom_site_U_iso_or_equiv
_atom_site_adp_type
_atom_site_occupancy
_atom_site_symmetry_multiplicity
_atom_site_calc_flag
_atom_site_refinement_flags
C1 C 0.2520(13) -0.3063(10) 1.0876(9) 0.057(3) Uani 1 1 d .
H1 H 0.2443 -0.2825 1.1480 0.068 Uiso 1 1 calc R
C2 C 0.2500(13) -0.4181(9) 1.0928(8) 0.053(3) Uani 1 1 d .
H2 H 0.2405 -0.4683 1.1556 0.064 Uiso 1 1 calc R
C3 C 0.2623(11) -0.4541(8) 1.0037(8) 0.046(3) Uani 1 1 d .
C4 C 0.2753(14) -0.3767(9) 0.9122(9) 0.059(3) Uani 1 1 d .
H4 H 0.2839 -0.3977 0.8504 0.071 Uiso 1 1 calc R
C5 C 0.2753(13) -0.2677(9) 0.9155(9) 0.053(3) Uani 1 1 d .
H5 H 0.2837 -0.2154 0.8539 0.064 Uiso 1 1 calc R
C6 C 0.2593(12) -0.5752(9) 1.0059(9) 0.048(3) Uani 1 1 d .
C7 C 0.1643(14) -0.6400(10) 1.0577(10) 0.060(3) Uani 1 1 d .
H7 H 0.0973 -0.6100 1.0930 0.072 Uiso 1 1 calc R
C8 C 0.1665(16) -0.7497(11) 1.0582(12) 0.071(4) Uani 1 1 d .
H8 H 0.1001 -0.7921 1.0953 0.085 Uiso 1 1 calc R
C9 C 0.3502(14) -0.7349(10) 0.9594(11) 0.063(3) Uani 1 1 d .
H9 H 0.4175 -0.7672 0.9264 0.075 Uiso 1 1 calc R
C10 C 0.3549(13) -0.6238(10) 0.9526(10) 0.058(3) Uani 1 1 d .
H10 H 0.4205 -0.5822 0.9133 0.070 Uiso 1 1 calc R
C11 C 0.0505(11) -0.0588(11) 0.6750(9) 0.051(3) Uani 1 1 d .
C12 C -0.0128(16) -0.1322(19) 0.6365(17) 0.130(9) Uani 1 1 d .
H12 H -0.1033 -0.1264 0.6316 0.156 Uiso 1 1 calc R
C13 C 0.055(2) -0.212(2) 0.606(2) 0.172(14) Uani 1 1 d .
H13 H 0.0100 -0.2675 0.5885 0.207 Uiso 1 1 calc R
C14 C 0.1904(18) -0.2146(19) 0.5997(15) 0.118(8) Uani 1 1 d .
H14 H 0.2371 -0.2675 0.5727 0.141 Uiso 1 1 calc R
C15 C 0.2524(13) -0.1384(13) 0.6340(10) 0.067(4) Uani 1 1 d .
H15 H 0.3435 -0.1398 0.6315 0.081 Uiso 1 1 calc R
C16 C 0.1853(12) -0.0593(12) 0.6720(10) 0.059(3) Uani 1 1 d .
H16 H 0.2294 -0.0070 0.6954 0.071 Uiso 1 1 calc R
C17 C 0.1030(10) 0.2395(9) 0.7356(9) 0.043(3) Uani 1 1 d .
C18 C 0.1230(12) 0.2578(12) 0.6331(10) 0.060(3) Uani 1 1 d .
H18 H 0.1381 0.1988 0.6025 0.072 Uiso 1 1 calc R
C19 C 0.1207(13) 0.3657(13) 0.5735(11) 0.065(4) Uani 1 1 d .
H19 H 0.1340 0.3793 0.5029 0.078 Uiso 1 1 calc R
C20 C 0.0994(15) 0.4485(15) 0.6188(14) 0.079(5) Uani 1 1 d .
H20 H 0.0979 0.5201 0.5784 0.095 Uiso 1 1 calc R
C21 C 0.0790(14) 0.4332(13) 0.7244(15) 0.086(5) Uani 1 1 d .
H21 H 0.0656 0.4926 0.7547 0.103 Uiso 1 1 calc R
C22 C 0.0798(12) 0.3236(11) 0.7829(11) 0.063(3) Uani 1 1 d .
H22 H 0.0645 0.3089 0.8533 0.076 Uiso 1 1 calc R
C23 C 0.5401(11) 0.2265(9) 0.6866(8) 0.042(2) Uani 1 1 d .
C24 C 0.4645(12) 0.3209(10) 0.6740(9) 0.054(3) Uani 1 1 d .
H24 H 0.3746 0.3175 0.6872 0.065 Uiso 1 1 calc R
C25 C 0.5224(14) 0.4215(12) 0.6417(12) 0.072(4) Uani 1 1 d .
H25 H 0.4717 0.4863 0.6334 0.086 Uiso 1 1 calc R
C26 C 0.6550(16) 0.4256(12) 0.6216(12) 0.074(4) Uani 1 1 d .
H26 H 0.6938 0.4935 0.5992 0.088 Uiso 1 1 calc R
C27 C 0.7315(14) 0.3296(12) 0.6346(10) 0.066(4) Uani 1 1 d .
H27 H 0.8216 0.3329 0.6223 0.080 Uiso 1 1 calc R
C28 C 0.6730(11) 0.2281(10) 0.6661(8) 0.047(3) Uani 1 1 d .
H28 H 0.7227 0.1628 0.6730 0.056 Uiso 1 1 calc R
C29 C 0.6140(10) -0.1054(9) 0.7103(8) 0.041(2) Uani 1 1 d .
C30 C 0.6259(12) -0.0699(12) 0.6061(9) 0.057(3) Uani 1 1 d .
H30 H 0.6417 0.0035 0.5756 0.068 Uiso 1 1 calc R
C31 C 0.6140(12) -0.1461(14) 0.5470(10) 0.065(4) Uani 1 1 d .
H31 H 0.6216 -0.1222 0.4763 0.078 Uiso 1 1 calc R
C32 C 0.5922(14) -0.2508(13) 0.5877(12) 0.067(4) Uani 1 1 d .
H32 H 0.5857 -0.2998 0.5460 0.080 Uiso 1 1 calc R
C33 C 0.5792(14) -0.2870(11) 0.6922(11) 0.071(4) Uani 1 1 d .
H33 H 0.5629 -0.3606 0.7217 0.085 Uiso 1 1 calc R
C34 C 0.5904(13) -0.2139(10) 0.7525(10) 0.058(3) Uani 1 1 d .
H34 H 0.5819 -0.2384 0.8232 0.070 Uiso 1 1 calc R
N1 N 0.2642(9) -0.2325(7) 1.0006(6) 0.040(2) Uani 1 1 d .
N2 N 0.2573(13) -0.8002(10) 1.0092(8) 0.067(3) Uani 1 1 d .
O1 O 0.0503(7) -0.0468(6) 0.8940(6) 0.0461(18) Uani 1 1 d .
O2 O -0.0247(7) 0.0204(7) 0.7131(6) 0.0490(19) Uani 1 1 d .
O3 O -0.1237(6) 0.1086(6) 0.8456(5) 0.0452(17) Uani 1 1 d .
O4 O 0.1169(7) 0.1339(6) 0.7945(6) 0.0474(18) Uani 1 1 d .
O5 O 0.3992(7) -0.0395(6) 0.8431(6) 0.0467(18) Uani 1 1 d .
O6 O 0.5676(7) 0.0845(6) 0.8907(5) 0.0448(18) Uani 1 1 d .
O7 O 0.4733(7) 0.1270(6) 0.7169(6) 0.0457(18) Uani 1 1 d .
O8 O 0.6336(6) -0.0352(6) 0.7720(5) 0.0444(17) Uani 1 1 d .
P1 P -0.0015(3) 0.0482(2) 0.8187(2) 0.0357(6) Uani 1 1 d .
P2 P 0.5143(2) 0.0336(2) 0.8137(2) 0.0339(6) Uani 1 1 d .
Pb1 Pb 0.24935(3) -0.02876(3) 0.99608(3) 0.03203(15) Uani 1 1 d .

loop_
_atom_site_aniso_label
_atom_site_aniso_U_11
_atom_site_aniso_U_22
_atom_site_aniso_U_33
_atom_site_aniso_U_23
_atom_site_aniso_U_13
_atom_site_aniso_U_12
C1 0.097(10) 0.037(6) 0.038(6) -0.013(5) 0.002(6) 0.000(6)
C2 0.096(9) 0.026(5) 0.036(6) -0.005(5) 0.006(6) -0.005(6)
C3 0.063(8) 0.024(5) 0.053(7) -0.018(5) 0.001(6) -0.001(5)
C4 0.109(11) 0.026(6) 0.045(7) -0.013(5) 0.014(7) -0.004(6)
C5 0.101(10) 0.027(6) 0.032(6) -0.008(5) 0.003(6) -0.012(6)
C6 0.080(9) 0.024(5) 0.043(6) -0.014(5) 0.002(6) 0.000(5)
C7 0.081(9) 0.036(6) 0.063(8) -0.013(6) 0.014(7) -0.011(6)
C8 0.099(11) 0.031(7) 0.087(10) -0.022(7) -0.002(8) -0.014(7)
C9 0.080(9) 0.037(7) 0.078(9) -0.032(7) -0.004(7) 0.010(6)
C10 0.073(8) 0.039(6) 0.068(8) -0.026(6) 0.008(6) -0.001(6)
C11 0.041(6) 0.069(8) 0.048(6) -0.025(6) -0.008(5) 0.014(6)
C12 0.068(10) 0.18(2) 0.20(2) -0.149(19) -0.043(12) 0.023(12)
C13 0.100(16) 0.20(3) 0.29(4) -0.20(3) -0.077(19) 0.049(17)
C14 0.104(14) 0.16(2) 0.126(16) -0.107(15) -0.024(12) 0.057(13)
C15 0.061(8) 0.092(11) 0.054(7) -0.031(8) 0.011(6) 0.014(7)
C16 0.055(7) 0.071(9) 0.055(7) -0.022(7) 0.008(6) 0.003(6)
C17 0.039(6) 0.036(6) 0.051(6) -0.002(5) -0.004(5) -0.006(4)
C18 0.060(8) 0.058(8) 0.061(8) -0.010(7) 0.000(6) -0.001(6)
C19 0.063(8) 0.065(9) 0.059(8) 0.006(7) -0.007(6) -0.014(7)
C20 0.070(10) 0.066(10) 0.092(12) 0.000(10) -0.009(9) -0.004(8)
C21 0.073(10) 0.051(9) 0.138(16) -0.032(10) -0.018(10) 0.002(7)
C22 0.065(8) 0.057(8) 0.069(9) -0.017(7) -0.006(7) -0.001(7)
C23 0.048(6) 0.038(6) 0.042(6) -0.010(5) -0.005(5) -0.005(5)
C24 0.051(7) 0.044(7) 0.068(8) -0.013(6) -0.001(6) -0.001(5)
C25 0.069(9) 0.044(8) 0.096(11) -0.004(8) 0.006(8) 0.005(7)
C26 0.098(12) 0.044(8) 0.075(10) -0.004(7) 0.004(8) -0.024(8)
C27 0.072(9) 0.066(9) 0.056(8) -0.003(7) 0.016(6) -0.020(7)
C28 0.049(7) 0.039(6) 0.049(6) -0.003(5) 0.005(5) -0.002(5)
C29 0.035(5) 0.047(6) 0.048(6) -0.027(5) 0.001(5) 0.005(5)
C30 0.054(7) 0.062(8) 0.054(7) -0.015(6) 0.007(6) 0.009(6)
C31 0.057(8) 0.098(12) 0.047(7) -0.036(8) 0.007(6) 0.012(7)
C32 0.081(10) 0.058(9) 0.070(9) -0.032(8) -0.008(7) 0.006(7)
C33 0.101(11) 0.042(7) 0.076(10) -0.027(7) -0.016(8) 0.015(7)
C34 0.079(9) 0.046(7) 0.049(7) -0.013(6) -0.005(6) 0.006(6)
N1 0.050(5) 0.033(5) 0.038(5) -0.009(4) -0.003(4) -0.008(4)
N2 0.102(9) 0.048(7) 0.054(7) -0.014(6) -0.017(6) 0.001(6)
O1 0.051(4) 0.036(4) 0.049(4) -0.005(3) -0.003(3) -0.001(3)
O2 0.040(4) 0.064(5) 0.051(4) -0.030(4) -0.009(3) 0.013(4)
O3 0.040(4) 0.046(4) 0.050(4) -0.014(4) 0.007(3) 0.001(3)
O4 0.039(4) 0.042(4) 0.055(5) 0.002(4) -0.004(3) -0.001(3)
O5 0.050(4) 0.037(4) 0.053(4) -0.010(4) 0.005(3) -0.010(3)
O6 0.057(4) 0.042(4) 0.042(4) -0.023(4) -0.007(3) 0.005(3)
O7 0.046(4) 0.036(4) 0.056(5) -0.009(4) -0.015(3) -0.007(3)
O8 0.038(4) 0.052(5) 0.050(4) -0.027(4) -0.004(3) 0.006(3)
P1 0.0353(14) 0.0367(14) 0.0361(14) -0.0103(11) -0.0009(11) -0.0019(11)
P2 0.0357(13) 0.0339(14) 0.0333(13) -0.0097(11) 0.0004(10) -0.0041(10)
Pb1 0.0378(2) 0.0229(2) 0.0369(2) -0.01020(15) -0.00031(15) -0.00193(14)

loop_
_atom_type_symbol
_atom_type_description
_atom_type_scat_dispersion_real
_atom_type_scat_dispersion_imag
_atom_type_scat_source
C C 0.0033 0.0016 'International Tables Vol C Tables 4.2.6.8 and 6.1.1.4'
H H 0.0000 0.0000 'International Tables Vol C Tables 4.2.6.8 and 6.1.1.4'
N N 0.0061 0.0033 'International Tables Vol C Tables 4.2.6.8 and 6.1.1.4'
O O 0.0106 0.0060 'International Tables Vol C Tables 4.2.6.8 and 6.1.1.4'
P P 0.1023 0.0942 'International Tables Vol C Tables 4.2.6.8 and 6.1.1.4'
Pb Pb -3.3944 10.1111 'International Tables Vol C Tables 4.2.6.8 and 6.1.1.4'

loop_
_geom_angle_atom_site_label_1
_geom_angle_atom_site_label_2
_geom_angle_atom_site_label_3
_geom_angle
_geom_angle_site_symmetry_1
_geom_angle_site_symmetry_3
N1 C1 C2 122.6(11) . .
C3 C2 C1 119.1(10) . .
C2 C3 C4 118.5(10) . .
C2 C3 C6 120.8(10) . .
C4 C3 C6 120.7(10) . .
C5 C4 C3 117.8(11) . .
N1 C5 C4 124.1(11) . .
C7 C6 C10 117.5(11) . .
C7 C6 C3 122.1(12) . .
C10 C6 C3 120.4(11) . .
C6 C7 C8 120.0(13) . .
N2 C8 C7 124.6(14) . .
N2 C9 C10 125.4(13) . .
C9 C10 C6 118.2(13) . .
C12 C11 C16 120.4(13) . .
C12 C11 O2 118.3(11) . .
C16 C11 O2 121.2(11) . .
C13 C12 C11 119.7(16) . .
C12 C13 C14 122(2) . .
C15 C14 C13 117.8(16) . .
C14 C15 C16 121.7(14) . .
C15 C16 C11 118.2(13) . .
C22 C17 C18 121.8(12) . .
C22 C17 O4 118.8(11) . .
C18 C17 O4 119.2(11) . .
C17 C18 C19 119.6(14) . .
C20 C19 C18 119.1(14) . .
C19 C20 C21 123.0(16) . .
C20 C21 C22 116.9(15) . .
C17 C22 C21 119.5(13) . .
C24 C23 C28 121.9(11) . .
C24 C23 O7 116.2(9) . .
C28 C23 O7 121.9(10) . .
C23 C24 C25 119.5(11) . .
C26 C25 C24 119.8(13) . .
C25 C26 C27 120.6(13) . .
C26 C27 C28 119.7(13) . .
C23 C28 C27 118.5(12) . .
C30 C29 C34 119.1(11) . .
C30 C29 O8 120.7(11) . .
C34 C29 O8 120.0(10) . .
C29 C30 C31 118.5(13) . .
C32 C31 C30 122.4(13) . .
C31 C32 C33 119.5(14) . .
C34 C33 C32 119.5(14) . .
C29 C34 C33 120.9(12) . .
C1 N1 C5 117.9(10) . .
C1 N1 Pb1 120.7(7) . .
C5 N1 Pb1 121.2(7) . .
C9 N2 C8 114.3(12) . .
P1 O1 Pb1 120.7(4) . .
C11 O2 P1 123.4(7) . .
P1 O3 Pb1 118.8(4) . 2_557
C17 O4 P1 123.0(6) . .
P2 O5 Pb1 121.2(4) . .
P2 O6 Pb1 131.5(4) . 2_657
C23 O7 P2 121.7(6) . .
C29 O8 P2 122.1(6) . .
O1 P1 O3 119.4(4) . .
O1 P1 O2 112.6(5) . .
O3 P1 O2 106.4(4) . .
O1 P1 O4 104.6(4) . .
O3 P1 O4 108.4(4) . .
O2 P1 O4 104.5(4) . .
O6 P2 O5 119.2(4) . .
O6 P2 O7 109.7(4) . .
O5 P2 O7 106.3(4) . .
O6 P2 O8 107.0(4) . .
O5 P2 O8 108.8(4) . .
O7 P2 O8 104.9(4) . .
O6 Pb1 O3 81.5(2) 2_657 2_557
O6 Pb1 N1 80.5(3) 2_657 .
O3 Pb1 N1 77.7(3) 2_557 .
O6 Pb1 O5 90.2(2) 2_657 .
O3 Pb1 O5 153.8(3) 2_557 .
N1 Pb1 O5 76.4(3) . .
O6 Pb1 O1 159.0(3) 2_657 .
O3 Pb1 O1 89.2(2) 2_557 .
N1 Pb1 O1 79.2(3) . .
O5 Pb1 O1 90.0(2) . .

loop_
_geom_bond_atom_site_label_1
_geom_bond_atom_site_label_2
_geom_bond_distance
_geom_bond_site_symmetry_2
C1 N1 1.314(14) .
C1 C2 1.382(16) .
C2 C3 1.376(15) .
C3 C4 1.380(15) .
C3 C6 1.507(14) .
C4 C5 1.372(16) .
C5 N1 1.321(14) .
C6 C7 1.350(17) .
C6 C10 1.389(16) .
C7 C8 1.368(17) .
C8 N2 1.336(18) .
C9 N2 1.328(17) .
C9 C10 1.372(17) .
C11 C12 1.36(2) .
C11 C16 1.379(16) .
C11 O2 1.403(13) .
C12 C13 1.32(3) .
C13 C14 1.39(3) .
C14 C15 1.35(2) .
C15 C16 1.363(18) .
C17 C22 1.359(18) .
C17 C18 1.352(17) .
C17 O4 1.374(12) .
C18 C19 1.397(19) .
C19 C20 1.33(2) .
C20 C21 1.40(2) .
C21 C22 1.41(2) .
C23 C24 1.362(15) .
C23 C28 1.375(15) .
C23 O7 1.408(13) .
C24 C25 1.379(18) .
C25 C26 1.37(2) .
C26 C27 1.38(2) .
C27 C28 1.390(18) .
C29 C30 1.370(16) .
C29 C34 1.367(17) .
C29 O8 1.371(12) .
C30 C31 1.39(2) .
C31 C32 1.32(2) .
C32 C33 1.38(2) .
C33 C34 1.371(18) .
N1 Pb1 2.529(9) .
O1 P1 1.466(7) .
O1 Pb1 2.561(7) .
O2 P1 1.574(8) .
O3 P1 1.505(7) .
O3 Pb1 2.457(7) 2_557
O4 P1 1.621(8) .
O5 P2 1.501(7) .
O5 Pb1 2.534(7) .
O6 P2 1.476(7) .
O6 Pb1 2.448(7) 2_657
O7 P2 1.592(8) .
O8 P2 1.616(7) .
Pb1 O6 2.448(7) 2_657
Pb1 O3 2.457(7) 2_557
